data_7132453
loop_
_publ_author_name
'Yamanomoto, Ken'
'Yamamoto, Kota'
'Yoshida, Satoshi'
'Sato, Sota'
'Akiyama, Takahiko'

_publ_section_title
;
 Enantioselective synthesis of 3-(<i>N</i>-indolyl)quinolines containing
 axial and central chiralities.
;
_journal_issue 5
_journal_name_full 'Chemical communications (Cambridge, England)'
_journal_page_first 582
_journal_page_last 585
_journal_paper_doi 10.1039/d3cc05142k
_journal_volume 60
_journal_year 2024
_chemical_absolute_configuration ad
_chemical_formula_moiety '2(C27 H23 N3 O), C H2 Cl2'
_chemical_formula_sum 'C55 H48 Cl2 N6 O2'
_chemical_formula_weight 895.89
_space_group_crystal_system orthorhombic
_space_group_IT_number 18
_space_group_name_Hall 'P 2 2ab'
_space_group_name_H-M_alt 'P 21 21 2'
_atom_sites_solution_hydrogens mixed
_audit_creation_date 2023-03-01
_audit_creation_method
;
Olex2 1.3
(compiled 2020.11.12 svn.r5f609507 for OlexSys, GUI svn.r6408)
;
_audit_update_record
;
2023-08-03 deposited with the CCDC.	2023-12-06 downloaded from the CCDC.
;
_cell_angle_alpha 90
_cell_angle_beta 90
_cell_angle_gamma 90
_cell_formula_units_Z 2
_cell_length_a 17.0150(13)
_cell_length_b 17.560(2)
_cell_length_c 7.712(2)
_cell_measurement_reflns_used 13164
_cell_measurement_temperature 95.15
_cell_measurement_theta_max 32.822
_cell_measurement_theta_min 2.110
_cell_volume 2304.2(7)
_computing_cell_refinement 'XDS (Kabsch, 2010)'
_computing_data_collection 'KEK UGUIS'
_computing_data_reduction 'XDS (Kabsch, 2010)'
_computing_molecular_graphics 'Olex2 1.3 (Dolomanov et al., 2009)'
_computing_publication_material 'Olex2 1.3 (Dolomanov et al., 2009)'
_computing_structure_refinement 'SHELXL 2018/3 (Sheldrick, 2015)'
_computing_structure_solution 'SHELXT 2018/2 (Sheldrick, 2018)'
_diffrn_ambient_temperature 95.15
_diffrn_measured_fraction_theta_full 0.996
_diffrn_measured_fraction_theta_max 0.995
_diffrn_measurement_device_type 'PAD EIGER X 16M(Dectris)'
_diffrn_measurement_method 'oscillation method, \w scans'
_diffrn_radiation_type synchrotron
_diffrn_radiation_wavelength 0.900
_diffrn_reflns_av_R_equivalents 0.0418
_diffrn_reflns_av_unetI/netI 0.0223
_diffrn_reflns_Laue_measured_fraction_full 0.996
_diffrn_reflns_Laue_measured_fraction_max 0.995
_diffrn_reflns_limit_h_max 20
_diffrn_reflns_limit_h_min -20
_diffrn_reflns_limit_k_max 21
_diffrn_reflns_limit_k_min -21
_diffrn_reflns_limit_l_max 9
_diffrn_reflns_limit_l_min -9
_diffrn_reflns_number 29161
_diffrn_reflns_point_group_measured_fraction_full 0.996
_diffrn_reflns_point_group_measured_fraction_max 0.995
_diffrn_reflns_theta_full 32.684
_diffrn_reflns_theta_max 32.822
_diffrn_reflns_theta_min 2.110
_diffrn_source 'KEK PF BL17A beamline'
_exptl_absorpt_coefficient_mu 0.354
_exptl_absorpt_correction_T_max 1.000
_exptl_absorpt_correction_T_min 0.459
_exptl_absorpt_correction_type multi-scan
_exptl_absorpt_process_details 'XDS (Kabsch, 2010)'
_exptl_crystal_colour colourless
_exptl_crystal_colour_primary colourless
_exptl_crystal_density_diffrn 1.291
_exptl_crystal_description block
_exptl_crystal_F_000 940
_exptl_crystal_size_max 0.1
_exptl_crystal_size_mid 0.02
_exptl_crystal_size_min 0.02
_refine_diff_density_max 0.139
_refine_diff_density_min -0.389
_refine_diff_density_rms 0.042
_refine_ls_abs_structure_details
;
 Flack x determined using 1693 quotients [(I+)-(I-)]/[(I+)+(I-)]
 (Parsons, Flack and Wagner, Acta Cryst. B69 (2013) 249-259).
;
_refine_ls_abs_structure_Flack -0.011(11)
_refine_ls_extinction_method none
_refine_ls_goodness_of_fit_ref 1.067
_refine_ls_hydrogen_treatment mixed
_refine_ls_matrix_type full
_refine_ls_number_parameters 299
_refine_ls_number_reflns 4204
_refine_ls_number_restraints 0
_refine_ls_restrained_S_all 1.067
_refine_ls_R_factor_all 0.0360
_refine_ls_R_factor_gt 0.0347
_refine_ls_shift/su_max 0.000
_refine_ls_shift/su_mean 0.000
_refine_ls_structure_factor_coef Fsqd
_refine_ls_weighting_details 'w=1/[\s^2^(Fo^2^)+(0.0584P)^2^+0.4760P] where P=(Fo^2^+2Fc^2^)/3'
_refine_ls_weighting_scheme calc
_refine_ls_wR_factor_gt 0.0925
_refine_ls_wR_factor_ref 0.0936
_reflns_Friedel_coverage 0.741
_reflns_Friedel_fraction_full 0.996
_reflns_Friedel_fraction_max 0.994
_reflns_number_gt 4044
_reflns_number_total 4204
_reflns_threshold_expression 'I > 2\s(I)'
_cod_data_source_file d3cc05142k2.cif
_cod_data_source_block yamanomoto_ind_ala_maj_sy309_data01_a
_cod_depositor_comments 'Adding full bibliography for 7132453.cif.'
_cod_database_code 7132453
_shelx_shelxl_version_number 2018/3
_shelx_space_group_comment
;
The symmetry employed for this shelxl refinement is uniquely defined
by the following loop, which should always be used as a source of
symmetry information in preference to the above space-group names.
They are only intended as comments.
;
_shelx_estimated_absorpt_t_max 0.996
_shelx_estimated_absorpt_t_min 0.989
_olex2_refinement_description
;
1. Fixed Uiso
 At 1.2 times of:
  All C(H) groups, All C(H,H) groups, All N(H) groups
 At 1.5 times of:
  All C(H,H,H) groups
2. Others
 Fixed Sof: H28A(0.5) H28B(0.5)
3.a Ternary CH refined with riding coordinates:
 C24(H24)
3.b Secondary CH2 refined with riding coordinates:
 C28(H28A,H28B)
3.c Aromatic/amide H refined with riding coordinates:
 C18(H18), C23(H23), C8(H8), C17(H17), C14(H14), C4(H4), C13(H13), C15(H15),
 C11(H11), C1(H1), C16(H16), C2(H2), C10(H10), C3(H3A), C12(H12)
3.d Idealised Me refined as rotating group:
 C25(H25A,H25B,H25C), C27(H27A,H27B,H27C)
;
_olex2_submission_special_instructions 'No special instructions were received'

loop_
_space_group_symop_operation_xyz
'x, y, z'
'-x, -y, z'
'-x+1/2, y+1/2, -z'
'x+1/2, -y+1/2, -z'

loop_
_atom_site_label
_atom_site_type_symbol
_atom_site_fract_x
_atom_site_fract_y
_atom_site_fract_z
_atom_site_U_iso_or_equiv
_atom_site_adp_type
_atom_site_occupancy
_atom_site_site_symmetry_order
_atom_site_calc_flag
_atom_site_refinement_flags_posn
_atom_site_refinement_flags_adp
_atom_site_refinement_flags_occupancy
_atom_site_disorder_assembly
_atom_site_disorder_group
Cl1 Cl 0.57882(4) -0.03446(4) 0.38630(10) 0.0489(2) Uani 1 1 d . . . . .
O1 O 0.71917(10) 0.43476(10) 0.7556(2) 0.0324(4) Uani 1 1 d . . . . .
N2 N 0.47915(11) 0.40787(11) 0.4206(3) 0.0261(4) Uani 1 1 d . . . . .
N3 N 0.60673(11) 0.45753(11) 0.6078(3) 0.0265(4) Uani 1 1 d . . . . .
H3 H 0.5789(16) 0.4918(17) 0.546(4) 0.032 Uiso 1 1 d . U . . .
N1 N 0.57206(11) 0.22588(10) 0.5380(3) 0.0266(4) Uani 1 1 d . . . . .
C21 C 0.52210(13) 0.35654(12) 0.5010(3) 0.0250(5) Uani 1 1 d . . . . .
C19 C 0.43164(13) 0.38548(13) 0.2860(3) 0.0258(5) Uani 1 1 d . . . . .
C18 C 0.38983(13) 0.44167(14) 0.1934(3) 0.0282(5) Uani 1 1 d . . . . .
H18 H 0.395841 0.493837 0.223236 0.034 Uiso 1 1 calc R U . . .
C23 C 0.46982(13) 0.25405(13) 0.3284(3) 0.0280(5) Uani 1 1 d . . . . .
H23 H 0.466246 0.201486 0.300377 0.034 Uiso 1 1 calc R U . . .
C8 C 0.68708(13) 0.18350(13) 0.6445(3) 0.0285(5) Uani 1 1 d . . . . .
H8 H 0.741663 0.174249 0.659491 0.034 Uiso 1 1 calc R U . . .
C9 C 0.69008(13) 0.27260(13) 0.3782(3) 0.0282(5) Uani 1 1 d . . . . .
C20 C 0.42324(13) 0.30786(13) 0.2389(3) 0.0265(5) Uani 1 1 d . . . . .
C17 C 0.34062(14) 0.42141(14) 0.0607(3) 0.0297(5) Uani 1 1 d . . . . .
H17 H 0.312629 0.459606 -0.000876 0.036 Uiso 1 1 calc R U . . .
C14 C 0.74906(13) 0.32537(13) 0.4201(3) 0.0306(5) Uani 1 1 d . . . . .
H14 H 0.767975 0.328743 0.535767 0.037 Uiso 1 1 calc R U . . .
C6 C 0.62563(14) 0.15433(13) 0.7511(3) 0.0293(5) Uani 1 1 d . . . . .
C5 C 0.55444(14) 0.18333(13) 0.6842(3) 0.0280(5) Uani 1 1 d . . . . .
C26 C 0.67956(14) 0.47649(13) 0.6635(3) 0.0281(5) Uani 1 1 d . . . . .
C7 C 0.65427(14) 0.22678(13) 0.5177(3) 0.0280(5) Uani 1 1 d . . . . .
C22 C 0.51979(13) 0.27790(12) 0.4550(3) 0.0253(5) Uani 1 1 d . . . . .
C4 C 0.48153(14) 0.16886(13) 0.7604(4) 0.0310(5) Uani 1 1 d . . . . .
H4 H 0.434453 0.189997 0.714917 0.037 Uiso 1 1 calc R U . . .
C24 C 0.57190(13) 0.38413(13) 0.6520(3) 0.0262(5) Uani 1 1 d . . . . .
H24 H 0.615333 0.346692 0.670999 0.031 Uiso 1 1 calc R U . . .
C13 C 0.77964(14) 0.37241(15) 0.2933(3) 0.0332(6) Uani 1 1 d . . . . .
H13 H 0.818913 0.408604 0.322912 0.040 Uiso 1 1 calc R U . . .
C25 C 0.52290(15) 0.38876(14) 0.8180(3) 0.0321(5) Uani 1 1 d . . . . .
H25A H 0.555820 0.407454 0.913235 0.048 Uiso 1 1 calc R U . . .
H25B H 0.502753 0.338052 0.847045 0.048 Uiso 1 1 calc R U . . .
H25C H 0.478755 0.423735 0.800200 0.048 Uiso 1 1 calc R U . . .
C15 C 0.37130(14) 0.28840(14) 0.1018(3) 0.0307(5) Uani 1 1 d . . . . .
H15 H 0.364417 0.236505 0.070552 0.037 Uiso 1 1 calc R U . . .
C11 C 0.69658(15) 0.31366(16) 0.0801(3) 0.0350(6) Uani 1 1 d . . . . .
H11 H 0.679196 0.309245 -0.036544 0.042 Uiso 1 1 calc R U . . .
C1 C 0.62238(15) 0.10636(14) 0.8976(4) 0.0333(5) Uani 1 1 d . . . . .
H1 H 0.669115 0.084975 0.944170 0.040 Uiso 1 1 calc R U . . .
C16 C 0.33115(14) 0.34378(15) 0.0147(3) 0.0310(5) Uani 1 1 d . . . . .
H16 H 0.296707 0.330236 -0.077171 0.037 Uiso 1 1 calc R U . . .
C2 C 0.55048(16) 0.09086(14) 0.9724(4) 0.0352(6) Uani 1 1 d . . . . .
H2 H 0.547971 0.058397 1.070767 0.042 Uiso 1 1 calc R U . . .
C10 C 0.66535(14) 0.26695(14) 0.2064(3) 0.0319(5) Uani 1 1 d . . . . .
H10 H 0.626501 0.230474 0.175928 0.038 Uiso 1 1 calc R U . . .
C3 C 0.48094(15) 0.12230(14) 0.9054(4) 0.0347(6) Uani 1 1 d . . . . .
H3A H 0.432361 0.111386 0.960747 0.042 Uiso 1 1 calc R U . . .
C12 C 0.75369(14) 0.36738(15) 0.1237(3) 0.0345(6) Uani 1 1 d . . . . .
H12 H 0.774610 0.400277 0.037485 0.041 Uiso 1 1 calc R U . . .
C27 C 0.71019(15) 0.55192(14) 0.6009(4) 0.0347(6) Uani 1 1 d . . . . .
H27A H 0.753163 0.568730 0.676380 0.052 Uiso 1 1 calc R U . . .
H27B H 0.667763 0.589643 0.603625 0.052 Uiso 1 1 calc R U . . .
H27C H 0.729626 0.546573 0.481908 0.052 Uiso 1 1 calc R U . . .
C28 C 0.500000 0.000000 0.5137(6) 0.0460(10) Uani 1 2 d S T P . .
H28A H 0.519339 0.041530 0.589269 0.055 Uiso 0.5 1 calc R U P . .
H28B H 0.480660 -0.041532 0.589264 0.055 Uiso 0.5 1 calc R U P . .

loop_
_atom_site_aniso_label
_atom_site_aniso_U_11
_atom_site_aniso_U_22
_atom_site_aniso_U_33
_atom_site_aniso_U_23
_atom_site_aniso_U_13
_atom_site_aniso_U_12
Cl1 0.0523(4) 0.0500(4) 0.0445(4) 0.0054(3) -0.0036(3) 0.0043(3)
O1 0.0323(8) 0.0349(9) 0.0301(9) 0.0033(8) -0.0046(7) -0.0013(7)
N2 0.0272(9) 0.0241(9) 0.0269(10) -0.0003(8) -0.0005(8) 0.0017(7)
N3 0.0296(9) 0.0231(9) 0.0267(10) 0.0018(8) -0.0013(8) 0.0000(8)
N1 0.0261(9) 0.0215(9) 0.0323(11) 0.0006(8) -0.0006(8) 0.0008(8)
C21 0.0256(10) 0.0231(11) 0.0264(12) 0.0022(9) 0.0018(9) 0.0009(9)
C19 0.0281(11) 0.0243(11) 0.0251(12) 0.0017(9) 0.0031(9) -0.0002(9)
C18 0.0303(11) 0.0264(11) 0.0279(12) 0.0007(10) 0.0016(10) 0.0007(9)
C23 0.0280(11) 0.0216(11) 0.0345(13) -0.0008(10) 0.0016(9) 0.0009(9)
C8 0.0280(11) 0.0268(11) 0.0306(13) -0.0012(10) -0.0031(9) 0.0029(9)
C9 0.0268(11) 0.0262(11) 0.0315(13) -0.0031(10) 0.0001(10) 0.0060(9)
C20 0.0247(10) 0.0259(11) 0.0288(12) -0.0014(9) 0.0027(9) -0.0010(9)
C17 0.0283(11) 0.0327(12) 0.0282(13) 0.0052(10) 0.0002(10) 0.0024(9)
C14 0.0285(11) 0.0332(12) 0.0301(13) -0.0022(10) -0.0003(9) 0.0038(9)
C6 0.0327(12) 0.0234(11) 0.0320(13) -0.0036(10) -0.0046(10) -0.0011(9)
C5 0.0330(11) 0.0182(10) 0.0328(12) -0.0021(9) -0.0011(10) 0.0008(9)
C26 0.0324(11) 0.0287(12) 0.0232(12) -0.0021(10) 0.0008(9) -0.0009(10)
C7 0.0276(11) 0.0251(11) 0.0311(13) -0.0058(10) -0.0009(9) 0.0009(9)
C22 0.0241(10) 0.0220(10) 0.0298(12) 0.0003(9) 0.0009(9) 0.0014(9)
C4 0.0299(11) 0.0238(11) 0.0394(14) 0.0007(10) -0.0015(10) -0.0012(9)
C24 0.0291(11) 0.0231(11) 0.0264(12) 0.0003(9) -0.0007(9) 0.0006(9)
C13 0.0308(12) 0.0327(12) 0.0362(14) -0.0015(11) 0.0022(10) -0.0001(10)
C25 0.0361(12) 0.0302(12) 0.0301(13) 0.0007(10) 0.0037(10) -0.0015(10)
C15 0.0300(11) 0.0297(11) 0.0325(13) -0.0029(10) 0.0003(10) -0.0005(9)
C11 0.0361(12) 0.0428(14) 0.0260(13) -0.0034(11) -0.0016(10) 0.0098(11)
C1 0.0365(12) 0.0284(11) 0.0351(14) 0.0023(11) -0.0064(11) -0.0001(10)
C16 0.0262(11) 0.0392(13) 0.0277(13) -0.0004(11) -0.0013(9) -0.0016(10)
C2 0.0425(14) 0.0286(12) 0.0346(14) 0.0037(11) -0.0042(12) -0.0047(10)
C10 0.0295(12) 0.0335(13) 0.0326(14) -0.0047(11) 0.0003(10) 0.0032(10)
C3 0.0360(12) 0.0273(11) 0.0407(15) 0.0012(11) 0.0015(11) -0.0021(10)
C12 0.0321(12) 0.0389(13) 0.0325(14) 0.0071(11) 0.0043(10) 0.0071(10)
C27 0.0347(12) 0.0329(12) 0.0367(14) 0.0028(12) -0.0018(11) -0.0072(10)
C28 0.071(3) 0.0305(18) 0.036(2) 0.000 0.000 0.0065(18)

loop_
_atom_type_symbol
_atom_type_description
_atom_type_scat_dispersion_real
_atom_type_scat_dispersion_imag
_atom_type_scat_source
C C 0.0058 0.0028 'International Tables Vol C Tables 4.2.6.8 and 6.1.1.4'
H H 0.0000 0.0000 'International Tables Vol C Tables 4.2.6.8 and 6.1.1.4'
Cl Cl 0.2092 0.2541 'International Tables Vol C Tables 4.2.6.8 and 6.1.1.4'
N N 0.0108 0.0056 'International Tables Vol C Tables 4.2.6.8 and 6.1.1.4'
O O 0.0182 0.0102 'International Tables Vol C Tables 4.2.6.8 and 6.1.1.4'

loop_
_geom_angle_atom_site_label_1
_geom_angle_atom_site_label_2
_geom_angle_atom_site_label_3
_geom_angle
_geom_angle_site_symmetry_1
_geom_angle_site_symmetry_3
_geom_angle_publ_flag
C21 N2 C19 119.15(19) . . ?
C26 N3 H3 119.0(18) . . ?
C26 N3 C24 121.0(2) . . ?
C24 N3 H3 120.0(18) . . ?
C5 N1 C7 108.1(2) . . ?
C5 N1 C22 125.1(2) . . ?
C7 N1 C22 124.24(19) . . ?
N2 C21 C22 122.1(2) . . ?
N2 C21 C24 116.90(19) . . ?
C22 C21 C24 121.0(2) . . ?
N2 C19 C18 118.6(2) . . ?
N2 C19 C20 121.9(2) . . ?
C18 C19 C20 119.5(2) . . ?
C19 C18 H18 119.8 . . ?
C17 C18 C19 120.3(2) . . ?
C17 C18 H18 119.8 . . ?
C20 C23 H23 120.2 . . ?
C22 C23 H23 120.2 . . ?
C22 C23 C20 119.7(2) . . ?
C6 C8 H8 125.8 . . ?
C7 C8 H8 125.8 . . ?
C7 C8 C6 108.4(2) . . ?
C14 C9 C7 119.2(2) . . ?
C10 C9 C14 118.8(2) . . ?
C10 C9 C7 122.0(2) . . ?
C19 C20 C15 119.0(2) . . ?
C23 C20 C19 117.4(2) . . ?
C23 C20 C15 123.5(2) . . ?
C18 C17 H17 119.8 . . ?
C18 C17 C16 120.4(2) . . ?
C16 C17 H17 119.8 . . ?
C9 C14 H14 120.0 . . ?
C13 C14 C9 120.0(2) . . ?
C13 C14 H14 120.0 . . ?
C5 C6 C8 106.8(2) . . ?
C1 C6 C8 134.9(2) . . ?
C1 C6 C5 118.3(2) . . ?
N1 C5 C6 107.9(2) . . ?
N1 C5 C4 129.3(2) . . ?
C4 C5 C6 122.9(2) . . ?
O1 C26 N3 122.8(2) . . ?
O1 C26 C27 121.6(2) . . ?
N3 C26 C27 115.6(2) . . ?
N1 C7 C9 119.8(2) . . ?
C8 C7 N1 108.8(2) . . ?
C8 C7 C9 131.3(2) . . ?
C21 C22 N1 119.4(2) . . ?
C23 C22 N1 121.0(2) . . ?
C23 C22 C21 119.6(2) . . ?
C5 C4 H4 121.5 . . ?
C3 C4 C5 117.0(2) . . ?
C3 C4 H4 121.5 . . ?
N3 C24 C21 109.23(19) . . ?
N3 C24 H24 108.4 . . ?
N3 C24 C25 111.71(19) . . ?
C21 C24 H24 108.4 . . ?
C21 C24 C25 110.76(19) . . ?
C25 C24 H24 108.4 . . ?
C14 C13 H13 119.6 . . ?
C14 C13 C12 120.7(2) . . ?
C12 C13 H13 119.6 . . ?
C24 C25 H25A 109.5 . . ?
C24 C25 H25B 109.5 . . ?
C24 C25 H25C 109.5 . . ?
H25A C25 H25B 109.5 . . ?
H25A C25 H25C 109.5 . . ?
H25B C25 H25C 109.5 . . ?
C20 C15 H15 119.8 . . ?
C16 C15 C20 120.4(2) . . ?
C16 C15 H15 119.8 . . ?
C10 C11 H11 120.0 . . ?
C10 C11 C12 120.0(2) . . ?
C12 C11 H11 120.0 . . ?
C6 C1 H1 120.4 . . ?
C2 C1 C6 119.2(2) . . ?
C2 C1 H1 120.4 . . ?
C17 C16 H16 119.8 . . ?
C15 C16 C17 120.3(2) . . ?
C15 C16 H16 119.8 . . ?
C1 C2 H2 119.5 . . ?
C1 C2 C3 121.0(2) . . ?
C3 C2 H2 119.5 . . ?
C9 C10 H10 119.6 . . ?
C11 C10 C9 120.8(2) . . ?
C11 C10 H10 119.6 . . ?
C4 C3 C2 121.5(2) . . ?
C4 C3 H3A 119.2 . . ?
C2 C3 H3A 119.2 . . ?
C13 C12 C11 119.6(2) . . ?
C13 C12 H12 120.2 . . ?
C11 C12 H12 120.2 . . ?
C26 C27 H27A 109.5 . . ?
C26 C27 H27B 109.5 . . ?
C26 C27 H27C 109.5 . . ?
H27A C27 H27B 109.5 . . ?
H27A C27 H27C 109.5 . . ?
H27B C27 H27C 109.5 . . ?
Cl1 C28 Cl1 112.5(2) . 2_655 ?
Cl1 C28 H28A 109.1 . . ?
Cl1 C28 H28A 109.1 2_655 . ?
Cl1 C28 H28B 109.1 . . ?
Cl1 C28 H28B 109.1 2_655 . ?
H28A C28 H28B 107.8 . . ?

loop_
_geom_bond_atom_site_label_1
_geom_bond_atom_site_label_2
_geom_bond_distance
_geom_bond_site_symmetry_2
_geom_bond_publ_flag
Cl1 C28 1.769(3) . ?
O1 C26 1.223(3) . ?
N2 C21 1.316(3) . ?
N2 C19 1.373(3) . ?
N3 H3 0.90(3) . ?
N3 C26 1.353(3) . ?
N3 C24 1.459(3) . ?
N1 C5 1.385(3) . ?
N1 C7 1.408(3) . ?
N1 C22 1.426(3) . ?
C21 C22 1.426(3) . ?
C21 C24 1.519(3) . ?
C19 C18 1.411(3) . ?
C19 C20 1.418(3) . ?
C18 H18 0.9500 . ?
C18 C17 1.369(4) . ?
C23 H23 0.9500 . ?
C23 C20 1.413(3) . ?
C23 C22 1.361(3) . ?
C8 H8 0.9500 . ?
C8 C6 1.426(3) . ?
C8 C7 1.358(3) . ?
C9 C14 1.404(3) . ?
C9 C7 1.475(4) . ?
C9 C10 1.393(4) . ?
C20 C15 1.419(3) . ?
C17 H17 0.9500 . ?
C17 C16 1.418(4) . ?
C14 H14 0.9500 . ?
C14 C13 1.382(4) . ?
C6 C5 1.412(3) . ?
C6 C1 1.410(4) . ?
C5 C4 1.396(3) . ?
C26 C27 1.503(3) . ?
C4 H4 0.9500 . ?
C4 C3 1.385(4) . ?
C24 H24 1.0000 . ?
C24 C25 1.530(3) . ?
C13 H13 0.9500 . ?
C13 C12 1.383(4) . ?
C25 H25A 0.9800 . ?
C25 H25B 0.9800 . ?
C25 H25C 0.9800 . ?
C15 H15 0.9500 . ?
C15 C16 1.365(3) . ?
C11 H11 0.9500 . ?
C11 C10 1.380(4) . ?
C11 C12 1.395(4) . ?
C1 H1 0.9500 . ?
C1 C2 1.380(4) . ?
C16 H16 0.9500 . ?
C2 H2 0.9500 . ?
C2 C3 1.404(4) . ?
C10 H10 0.9500 . ?
C3 H3A 0.9500 . ?
C12 H12 0.9500 . ?
C27 H27A 0.9800 . ?
C27 H27B 0.9800 . ?
C27 H27C 0.9800 . ?
C28 H28A 0.9900 . ?
C28 H28B 0.9900 . ?

loop_
_geom_torsion_atom_site_label_1
_geom_torsion_atom_site_label_2
_geom_torsion_atom_site_label_3
_geom_torsion_atom_site_label_4
_geom_torsion
_geom_torsion_site_symmetry_1
_geom_torsion_site_symmetry_2
_geom_torsion_site_symmetry_3
_geom_torsion_site_symmetry_4
_geom_torsion_publ_flag
N2 C21 C22 N1 175.3(2) . . . . ?
N2 C21 C22 C23 -2.4(4) . . . . ?
N2 C21 C24 N3 -40.7(3) . . . . ?
N2 C21 C24 C25 82.8(3) . . . . ?
N2 C19 C18 C17 -178.6(2) . . . . ?
N2 C19 C20 C23 -4.1(3) . . . . ?
N2 C19 C20 C15 178.1(2) . . . . ?
N1 C5 C4 C3 178.5(2) . . . . ?
C21 N2 C19 C18 -175.9(2) . . . . ?
C21 N2 C19 C20 4.5(3) . . . . ?
C19 N2 C21 C22 -1.2(3) . . . . ?
C19 N2 C21 C24 -178.43(19) . . . . ?
C19 C18 C17 C16 -0.1(4) . . . . ?
C19 C20 C15 C16 1.2(3) . . . . ?
C18 C19 C20 C23 176.3(2) . . . . ?
C18 C19 C20 C15 -1.5(3) . . . . ?
C18 C17 C16 C15 -0.3(4) . . . . ?
C23 C20 C15 C16 -176.5(2) . . . . ?
C8 C6 C5 N1 2.4(2) . . . . ?
C8 C6 C5 C4 -177.6(2) . . . . ?
C8 C6 C1 C2 178.6(3) . . . . ?
C9 C14 C13 C12 -1.1(4) . . . . ?
C20 C19 C18 C17 1.0(3) . . . . ?
C20 C23 C22 N1 -174.9(2) . . . . ?
C20 C23 C22 C21 2.7(3) . . . . ?
C20 C15 C16 C17 -0.3(4) . . . . ?
C14 C9 C7 N1 126.4(2) . . . . ?
C14 C9 C7 C8 -51.1(4) . . . . ?
C14 C9 C10 C11 -1.7(3) . . . . ?
C14 C13 C12 C11 -0.6(4) . . . . ?
C6 C8 C7 N1 -0.7(3) . . . . ?
C6 C8 C7 C9 177.0(2) . . . . ?
C6 C5 C4 C3 -1.6(4) . . . . ?
C6 C1 C2 C3 -0.3(4) . . . . ?
C5 N1 C7 C8 2.2(3) . . . . ?
C5 N1 C7 C9 -175.8(2) . . . . ?
C5 N1 C22 C21 93.4(3) . . . . ?
C5 N1 C22 C23 -88.9(3) . . . . ?
C5 C6 C1 C2 -1.4(3) . . . . ?
C5 C4 C3 C2 -0.2(4) . . . . ?
C26 N3 C24 C21 -145.0(2) . . . . ?
C26 N3 C24 C25 92.1(3) . . . . ?
C7 N1 C5 C6 -2.8(2) . . . . ?
C7 N1 C5 C4 177.1(2) . . . . ?
C7 N1 C22 C21 -66.5(3) . . . . ?
C7 N1 C22 C23 111.1(3) . . . . ?
C7 C8 C6 C5 -1.1(3) . . . . ?
C7 C8 C6 C1 178.9(3) . . . . ?
C7 C9 C14 C13 -175.7(2) . . . . ?
C7 C9 C10 C11 176.1(2) . . . . ?
C22 N1 C5 C6 -165.5(2) . . . . ?
C22 N1 C5 C4 14.5(4) . . . . ?
C22 N1 C7 C8 165.0(2) . . . . ?
C22 N1 C7 C9 -13.0(3) . . . . ?
C22 C21 C24 N3 142.1(2) . . . . ?
C22 C21 C24 C25 -94.5(3) . . . . ?
C22 C23 C20 C19 0.4(3) . . . . ?
C22 C23 C20 C15 178.1(2) . . . . ?
C24 N3 C26 O1 -1.6(4) . . . . ?
C24 N3 C26 C27 176.8(2) . . . . ?
C24 C21 C22 N1 -7.6(3) . . . . ?
C24 C21 C22 C23 174.7(2) . . . . ?
C1 C6 C5 N1 -177.6(2) . . . . ?
C1 C6 C5 C4 2.5(3) . . . . ?
C1 C2 C3 C4 1.1(4) . . . . ?
C10 C9 C14 C13 2.2(3) . . . . ?
C10 C9 C7 N1 -51.4(3) . . . . ?
C10 C9 C7 C8 131.1(3) . . . . ?
C10 C11 C12 C13 1.2(4) . . . . ?
C12 C11 C10 C9 0.0(4) . . . . ?
